data_7002493
loop_
_publ_author_name
'Siemeling, Ulrich'
'Bruhn, Clemens'
'Bretthauer, Frauke'
'Borg, Marta'
'Tr\"ager, Frank'
'Vogel, Florian'
'Azzam, Waleed'
'Badin, Mihaela'
'Strunskus, Thomas'
'W\"oll, Christof'

_publ_section_title
;
 Photoresponsive SAMs on gold fabricated from azobenzene-functionalised
 asparagusic acid derivatives
;
_journal_issue 40
_journal_name_full 'Dalton Transactions'
_journal_page_first 8593
_journal_page_last 8604
_journal_paper_doi 10.1039/b905025f
_journal_year 2009
_chemical_formula_moiety 'C4 H6 O2 S2'
_chemical_formula_sum 'C4 H6 O2 S2'
_chemical_formula_weight 150.21
_chemical_name_systematic
;
?
;
_space_group_IT_number 2
_symmetry_cell_setting triclinic
_symmetry_space_group_name_Hall '-P 1'
_symmetry_space_group_name_H-M 'P -1'
_atom_sites_solution_hydrogens geom
_atom_sites_solution_primary direct
_atom_sites_solution_secondary difmap
_audit_creation_method SHELXL-97
_cell_angle_alpha 86.325(17)
_cell_angle_beta 89.818(17)
_cell_angle_gamma 70.457(16)
_cell_formula_units_Z 2
_cell_length_a 5.2908(11)
_cell_length_b 5.7842(12)
_cell_length_c 10.625(2)
_cell_measurement_reflns_used 3832
_cell_measurement_temperature 153(2)
_cell_measurement_theta_max 25.63
_cell_measurement_theta_min 1.92
_cell_volume 305.74(11)
_computing_structure_refinement 'SHELXL-97 (Sheldrick, 1997)'
_computing_structure_solution 'SHELXS-97 (Sheldrick, 1990)'
_diffrn_ambient_temperature 153(2)
_diffrn_detector 'image plate (34 cm diameter)'
_diffrn_detector_area_resol_mean 6.67
_diffrn_detector_type STOE
_diffrn_measured_fraction_theta_full 0.987
_diffrn_measured_fraction_theta_max 0.987
_diffrn_measurement_details ' 198 frames, detector distance = 135 mm'
_diffrn_measurement_device '2-circle goniometer'
_diffrn_measurement_device_type 'STOE IPDS 2'
_diffrn_measurement_method 'rotation method'
_diffrn_radiation_collimation '0.5 mm diameter, multiple pinhole'
_diffrn_radiation_monochromator 'plane graphite'
_diffrn_radiation_polarisn_norm 0
_diffrn_radiation_type 'Mo K\a'
_diffrn_radiation_wavelength 0.71073
_diffrn_reflns_av_R_equivalents 0.1147
_diffrn_reflns_av_sigmaI/netI 0.0784
_diffrn_reflns_limit_h_max 6
_diffrn_reflns_limit_h_min -6
_diffrn_reflns_limit_k_max 6
_diffrn_reflns_limit_k_min -6
_diffrn_reflns_limit_l_max 12
_diffrn_reflns_limit_l_min -12
_diffrn_reflns_number 3225
_diffrn_reflns_theta_full 24.98
_diffrn_reflns_theta_max 24.98
_diffrn_reflns_theta_min 1.92
_diffrn_source 'sealed X-ray tube, 12 x 0.4 mm long-fine focus'
_diffrn_source_current 30
_diffrn_source_power 1.50
_diffrn_source_voltage 50
_diffrn_standards_decay_% 0
_exptl_absorpt_coefficient_mu 0.771
_exptl_absorpt_correction_T_max 0.9514
_exptl_absorpt_correction_T_min 0.5863
_exptl_absorpt_correction_type integration
_exptl_absorpt_process_details 'X-red ver. 1.31 (Stoe & Cie. 2005)'
_exptl_crystal_colour colorless
_exptl_crystal_density_diffrn 1.632
_exptl_crystal_density_method 'not measured'
_exptl_crystal_description plate
_exptl_crystal_F_000 156
_exptl_crystal_size_max 0.60
_exptl_crystal_size_mid 0.58
_exptl_crystal_size_min 0.06
_refine_diff_density_max 0.607
_refine_diff_density_min -0.649
_refine_diff_density_rms 0.122
_refine_ls_extinction_method none
_refine_ls_goodness_of_fit_ref 1.066
_refine_ls_hydrogen_treatment constr
_refine_ls_matrix_type full
_refine_ls_number_parameters 74
_refine_ls_number_reflns 1062
_refine_ls_number_restraints 0
_refine_ls_restrained_S_all 1.066
_refine_ls_R_factor_all 0.0564
_refine_ls_R_factor_gt 0.0545
_refine_ls_shift/su_max 0.000
_refine_ls_shift/su_mean 0.000
_refine_ls_structure_factor_coef Fsqd
_refine_ls_weighting_details 'calc w=1/[\s^2^(Fo^2^)+(0.1129P)^2^+0.0000P] where P=(Fo^2^+2Fc^2^)/3'
_refine_ls_weighting_scheme calc
_refine_ls_wR_factor_gt 0.1512
_refine_ls_wR_factor_ref 0.1529
_reflns_number_gt 979
_reflns_number_total 1062
_reflns_threshold_expression >2sigma(I)
_cod_data_source_file b905025f.txt
_cod_data_source_block i0076
_cod_original_cell_volume 305.75(11)
_cod_database_code 7002493

loop_
_symmetry_equiv_pos_as_xyz
'x, y, z'
'-x, -y, -z'

loop_
_atom_site_label
_atom_site_type_symbol
_atom_site_fract_x
_atom_site_fract_y
_atom_site_fract_z
_atom_site_U_iso_or_equiv
_atom_site_adp_type
_atom_site_occupancy
_atom_site_symmetry_multiplicity
_atom_site_calc_flag
_atom_site_refinement_flags
_atom_site_disorder_assembly
_atom_site_disorder_group
C1 C 0.5498(5) -0.2799(4) 0.1178(2) 0.0267(6) Uani 1 1 d . . .
C2 C 0.5993(5) -0.1155(4) 0.2133(2) 0.0274(6) Uani 1 1 d . . .
H2 H 0.7628 -0.0750 0.1883 0.033 Uiso 1 1 calc R . .
C3 C 0.3654(5) 0.1243(5) 0.2189(2) 0.0328(6) Uani 1 1 d . . .
H3A H 0.2731 0.1695 0.1354 0.039 Uiso 1 1 calc R . .
H3B H 0.4334 0.2575 0.2396 0.039 Uiso 1 1 calc R . .
C4 C 0.6509(5) -0.2491(5) 0.3449(2) 0.0290(6) Uani 1 1 d . . .
H4B H 0.7145 -0.1543 0.4042 0.035 Uiso 1 1 calc R . .
H4A H 0.7881 -0.4142 0.3416 0.035 Uiso 1 1 calc R . .
O1 O 0.3455(3) -0.2252(3) 0.05237(16) 0.0351(5) Uani 1 1 d . . .
O2 O 0.7532(4) -0.4853(3) 0.11125(17) 0.0349(5) Uani 1 1 d . . .
H2A H 0.7236 -0.5656 0.0532 0.052 Uiso 1 1 calc R . .
S1 S 0.12714(12) 0.09089(11) 0.33871(6) 0.0316(3) Uani 1 1 d . . .
S2 S 0.33335(12) -0.27459(11) 0.39477(6) 0.0303(3) Uani 1 1 d . . .

loop_
_atom_site_aniso_label
_atom_site_aniso_U_11
_atom_site_aniso_U_22
_atom_site_aniso_U_33
_atom_site_aniso_U_23
_atom_site_aniso_U_13
_atom_site_aniso_U_12
C1 0.0326(12) 0.0289(12) 0.0174(12) -0.0037(9) 0.0058(10) -0.0083(10)
C2 0.0342(13) 0.0295(12) 0.0199(12) -0.0063(10) 0.0052(9) -0.0117(11)
C3 0.0447(14) 0.0292(13) 0.0266(13) -0.0069(10) 0.0107(11) -0.0142(11)
C4 0.0295(12) 0.0366(13) 0.0189(13) -0.0059(10) 0.0029(10) -0.0078(10)
O1 0.0367(10) 0.0365(10) 0.0263(10) -0.0116(8) -0.0026(8) -0.0028(8)
O2 0.0370(10) 0.0328(11) 0.0274(10) -0.0126(8) -0.0036(8) 0.0001(8)
S1 0.0330(5) 0.0300(5) 0.0288(5) -0.0075(3) 0.0074(3) -0.0056(3)
S2 0.0347(5) 0.0307(5) 0.0248(5) -0.0023(3) 0.0062(3) -0.0099(4)

loop_
_atom_type_symbol
_atom_type_description
_atom_type_scat_dispersion_real
_atom_type_scat_dispersion_imag
_atom_type_scat_source
C C 0.0033 0.0016 'International Tables Vol C Tables 4.2.6.8 and 6.1.1.4'
H H 0.0000 0.0000 'International Tables Vol C Tables 4.2.6.8 and 6.1.1.4'
O O 0.0106 0.0060 'International Tables Vol C Tables 4.2.6.8 and 6.1.1.4'
S S 0.1246 0.1234 'International Tables Vol C Tables 4.2.6.8 and 6.1.1.4'

loop_
_geom_angle_atom_site_label_1
_geom_angle_atom_site_label_2
_geom_angle_atom_site_label_3
_geom_angle
_geom_angle_site_symmetry_1
_geom_angle_site_symmetry_3
_geom_angle_publ_flag
O1 C1 O2 123.9(2) . . ?
O1 C1 C2 123.7(2) . . ?
O2 C1 C2 112.41(19) . . ?
C1 C2 C3 112.2(2) . . ?
C1 C2 C4 110.44(19) . . ?
C3 C2 C4 109.13(19) . . ?
C1 C2 H2 108.3 . . ?
C3 C2 H2 108.3 . . ?
C4 C2 H2 108.3 . . ?
C2 C3 S1 110.30(17) . . ?
C2 C3 H3A 109.6 . . ?
S1 C3 H3A 109.6 . . ?
C2 C3 H3B 109.6 . . ?
S1 C3 H3B 109.6 . . ?
H3A C3 H3B 108.1 . . ?
C2 C4 S2 106.12(15) . . ?
C2 C4 H4B 110.5 . . ?
S2 C4 H4B 110.5 . . ?
C2 C4 H4A 110.5 . . ?
S2 C4 H4A 110.5 . . ?
H4B C4 H4A 108.7 . . ?
C1 O2 H2A 109.5 . . ?
C3 S1 S2 96.54(9) . . ?
C4 S2 S1 92.30(8) . . ?

loop_
_geom_bond_atom_site_label_1
_geom_bond_atom_site_label_2
_geom_bond_distance
_geom_bond_site_symmetry_2
_geom_bond_publ_flag
C1 O1 1.225(3) . ?
C1 O2 1.315(3) . ?
C1 C2 1.515(3) . ?
C2 C3 1.523(4) . ?
C2 C4 1.533(3) . ?
C2 H2 1.0000 . ?
C3 S1 1.835(2) . ?
C3 H3A 0.9900 . ?
C3 H3B 0.9900 . ?
C4 S2 1.810(2) . ?
C4 H4B 0.9900 . ?
C4 H4A 0.9900 . ?
O2 H2A 0.8400 . ?
S1 S2 2.0770(10) . ?

loop_
_cod_related_entry_id
_cod_related_entry_database
_cod_related_entry_code
1 ChemSpider 15819
